data_4340448
loop_
_publ_author_name
'Morris, Wesley D.'
'Wolczanski, Peter T.'
'Sutter, J\"org'
'Meyer, Karsten'
'Cundari, Thomas R.'
'Lobkovsky, Emil B.'

_publ_section_title
;
 Iron and chromium complexes containing tridentate chelates based on
 nacnac and imino- and methyl-pyridine components: triggering C-x bond
 formation.
;
_journal_issue 14
_journal_name_full 'Inorganic chemistry'
_journal_page_first 7467
_journal_page_last 7484
_journal_paper_doi 10.1021/ic500807y
_journal_volume 53
_journal_year 2014
_chemical_formula_moiety 'C30 H41 Fe N3 O2'
_chemical_formula_sum 'C30 H41 Fe N3 O2'
_chemical_formula_weight 531.51
_chemical_name_systematic
; 
 ? 
;
_space_group_IT_number 2
_symmetry_cell_setting triclinic
_symmetry_space_group_name_Hall '-P 1'
_symmetry_space_group_name_H-M 'P -1'
_atom_sites_solution_hydrogens mixed
_atom_sites_solution_primary direct
_atom_sites_solution_secondary difmap
_audit_creation_method SHELXL-97
_cell_angle_alpha 85.922(3)
_cell_angle_beta 88.695(3)
_cell_angle_gamma 69.620(3)
_cell_formula_units_Z 2
_cell_length_a 9.1288(7)
_cell_length_b 10.9943(8)
_cell_length_c 15.2486(12)
_cell_measurement_reflns_used 9968
_cell_measurement_temperature 193(2)
_cell_measurement_theta_max 31.05
_cell_measurement_theta_min 2.46
_cell_volume 1430.99(19)
_computing_cell_refinement 'Bruker SAINT+'
_computing_data_collection 'Bruker APEX2'
_computing_data_reduction 'Bruker SAINT+'
_computing_molecular_graphics 'Bruker SHELXTL'
_computing_publication_material 'Bruker SHELXTL'
_computing_structure_refinement 'SHELXL-97 (Sheldrick, 1997)'
_computing_structure_solution 'SHELXS-97 (Sheldrick, 1990)'
_diffrn_ambient_temperature 193(2)
_diffrn_measured_fraction_theta_full 0.986
_diffrn_measured_fraction_theta_max 0.986
_diffrn_measurement_device_type 'Bruker X8 APEX II diffractometer'
_diffrn_measurement_method 'phi and omega scans'
_diffrn_radiation_monochromator graphite
_diffrn_radiation_source 'fine-focus sealed tube'
_diffrn_radiation_type MoK\a
_diffrn_radiation_wavelength 0.71073
_diffrn_reflns_av_R_equivalents 0.0223
_diffrn_reflns_av_sigmaI/netI 0.0275
_diffrn_reflns_limit_h_max 8
_diffrn_reflns_limit_h_min -13
_diffrn_reflns_limit_k_max 15
_diffrn_reflns_limit_k_min -15
_diffrn_reflns_limit_l_max 22
_diffrn_reflns_limit_l_min -22
_diffrn_reflns_number 30125
_diffrn_reflns_theta_full 31.15
_diffrn_reflns_theta_max 31.15
_diffrn_reflns_theta_min 2.31
_diffrn_standards_number 0
_exptl_absorpt_coefficient_mu 0.557
_exptl_absorpt_correction_T_max 0.9464
_exptl_absorpt_correction_T_min 0.7311
_exptl_absorpt_correction_type multi-scan
_exptl_absorpt_process_details SADABS
_exptl_crystal_colour black
_exptl_crystal_density_diffrn 1.234
_exptl_crystal_density_method 'not measured'
_exptl_crystal_description needle
_exptl_crystal_F_000 568
_exptl_crystal_size_max 0.60
_exptl_crystal_size_mid 0.20
_exptl_crystal_size_min 0.10
_refine_diff_density_max 0.344
_refine_diff_density_min -0.311
_refine_diff_density_rms 0.049
_refine_ls_extinction_method none
_refine_ls_goodness_of_fit_ref 1.064
_refine_ls_hydrogen_treatment mixed
_refine_ls_matrix_type full
_refine_ls_number_parameters 390
_refine_ls_number_reflns 9102
_refine_ls_number_restraints 0
_refine_ls_restrained_S_all 1.064
_refine_ls_R_factor_all 0.0469
_refine_ls_R_factor_gt 0.0348
_refine_ls_shift/su_max 0.031
_refine_ls_shift/su_mean 0.000
_refine_ls_structure_factor_coef Fsqd
_refine_ls_weighting_details 'calc w=1/[\s^2^(Fo^2^)+(0.0455P)^2^+0.4216P] where P=(Fo^2^+2Fc^2^)/3'
_refine_ls_weighting_scheme calc
_refine_ls_wR_factor_gt 0.0920
_refine_ls_wR_factor_ref 0.0984
_reflns_number_gt 7530
_reflns_number_total 9102
_reflns_threshold_expression >2sigma(I)
_cod_data_source_file ic500807y_si_002.cif
_cod_data_source_block wm10_4-Fe(iPr)
_cod_depositor_comments
;
The following automatic conversions were performed:

'_symmetry_cell_setting' value 'Triclinic' changed to 'triclinic'
according to
/usr/data/users/saulius/crontab/automatic-downloads/rss-feeds/ACS/lib/dictionaries/cif_core.dic
dictionary named 'cif_core.dic' version 2.4.2 from 2011-04-26.

Automatic conversion script
Id: cif_fix_values 2281 2013-09-26 08:29:07Z andrius 

 Adding full bibliography for 4340444--4340453.cif.
;
_cod_original_sg_symbol_H-M P-1
_cod_database_code 4340448

loop_
_symmetry_equiv_pos_as_xyz
'x, y, z'
'-x, -y, -z'

loop_
_atom_site_label
_atom_site_type_symbol
_atom_site_fract_x
_atom_site_fract_y
_atom_site_fract_z
_atom_site_U_iso_or_equiv
_atom_site_adp_type
_atom_site_occupancy
_atom_site_symmetry_multiplicity
_atom_site_calc_flag
_atom_site_refinement_flags
Fe1 Fe 1.947966(19) 0.540935(17) 0.721272(12) 0.02276(6) Uani 1 1 d .
O1 O 2.00521(14) 0.66311(13) 0.87339(9) 0.0488(3) Uani 1 1 d .
O2 O 1.79053(11) 0.38737(10) 0.78230(8) 0.0371(2) Uani 1 1 d .
N1 N 1.73843(12) 0.66438(10) 0.70086(7) 0.0242(2) Uani 1 1 d .
N2 N 1.94100(13) 0.45355(10) 0.61720(7) 0.0260(2) Uani 1 1 d .
N3 N 2.17411(12) 0.44690(11) 0.70983(8) 0.0295(2) Uani 1 1 d .
C1 C 1.47439(17) 0.75826(17) 0.63456(12) 0.0423(4) Uani 1 1 d .
H1A H 1.4096 0.7485 0.6848 0.063 Uiso 1 1 calc R
H1B H 1.4256 0.7490 0.5801 0.063 Uiso 1 1 calc R
H1C H 1.4840 0.8444 0.6327 0.063 Uiso 1 1 calc R
C2 C 1.63510(15) 0.65453(13) 0.64402(9) 0.0280(3) Uani 1 1 d .
C3 C 1.66749(16) 0.55082(14) 0.59018(10) 0.0304(3) Uani 1 1 d .
H3 H 1.575(2) 0.5493(18) 0.5555(12) 0.044(5) Uiso 1 1 d .
C4 C 1.81221(16) 0.45751(13) 0.57606(9) 0.0292(3) Uani 1 1 d .
C5 C 1.8208(2) 0.36102(17) 0.50841(11) 0.0429(4) Uani 1 1 d .
H5A H 1.8937 0.3678 0.4618 0.064 Uiso 1 1 calc R
H5B H 1.7169 0.3801 0.4830 0.064 Uiso 1 1 calc R
H5C H 1.8573 0.2727 0.5366 0.064 Uiso 1 1 calc R
C6 C 1.69308(14) 0.78149(12) 0.74775(9) 0.0253(2) Uani 1 1 d .
C7 C 1.60561(14) 0.79057(13) 0.82536(10) 0.0286(3) Uani 1 1 d .
C8 C 1.56771(17) 0.90465(14) 0.86935(11) 0.0348(3) Uani 1 1 d .
H8 H 1.507(2) 0.9098(19) 0.9220(13) 0.048(5) Uiso 1 1 d .
C9 C 1.61592(19) 1.00542(14) 0.83851(12) 0.0386(3) Uani 1 1 d .
H9 H 1.588(2) 1.082(2) 0.8693(13) 0.052(6) Uiso 1 1 d .
C10 C 1.70364(19) 0.99434(14) 0.76282(11) 0.0368(3) Uani 1 1 d .
H10 H 1.741(2) 1.0602(19) 0.7425(12) 0.044(5) Uiso 1 1 d .
C11 C 1.74356(16) 0.88305(13) 0.71571(10) 0.0297(3) Uani 1 1 d .
C12 C 1.55466(17) 0.68028(15) 0.86362(11) 0.0359(3) Uani 1 1 d .
H12 H 1.582(2) 0.6128(18) 0.8237(12) 0.038(5) Uiso 1 1 d .
C13 C 1.6389(2) 0.62133(18) 0.95010(13) 0.0507(4) Uani 1 1 d .
H13A H 1.7518 0.5985 0.9418 0.076 Uiso 1 1 calc R
H13B H 1.6156 0.5429 0.9691 0.076 Uiso 1 1 calc R
H13C H 1.6033 0.6847 0.9950 0.076 Uiso 1 1 calc R
C14 C 1.3776(2) 0.7241(2) 0.87719(14) 0.0513(4) Uani 1 1 d .
H14A H 1.3462 0.7908 0.9201 0.077 Uiso 1 1 calc R
H14B H 1.3490 0.6495 0.8990 0.077 Uiso 1 1 calc R
H14C H 1.3244 0.7602 0.8211 0.077 Uiso 1 1 calc R
C15 C 1.8399(2) 0.87473(15) 0.63256(11) 0.0381(3) Uani 1 1 d .
H15 H 1.868(2) 0.7870(18) 0.6116(12) 0.039(5) Uiso 1 1 d .
C16 C 1.7471(3) 0.9678(3) 0.55847(15) 0.0773(7) Uani 1 1 d .
H16A H 1.6502 0.9512 0.5488 0.116 Uiso 1 1 calc R
H16B H 1.8095 0.9546 0.5045 0.116 Uiso 1 1 calc R
H16C H 1.7219 1.0576 0.5744 0.116 Uiso 1 1 calc R
C17 C 1.9926(3) 0.8958(3) 0.64837(17) 0.0724(7) Uani 1 1 d .
H17A H 1.9706 0.9848 0.6651 0.109 Uiso 1 1 calc R
H17B H 2.0551 0.8819 0.5945 0.109 Uiso 1 1 calc R
H17C H 2.0506 0.8341 0.6958 0.109 Uiso 1 1 calc R
C18 C 2.08717(17) 0.35370(14) 0.59358(10) 0.0320(3) Uani 1 1 d .
H18B H 2.081(2) 0.2668(18) 0.6042(12) 0.037(4) Uiso 1 1 d .
H18A H 2.107(2) 0.3622(17) 0.5288(12) 0.034(4) Uiso 1 1 d .
C19 C 2.21762(15) 0.36687(13) 0.64403(10) 0.0306(3) Uani 1 1 d .
C20 C 2.37396(18) 0.30181(17) 0.62430(13) 0.0428(4) Uani 1 1 d .
H20 H 2.393(2) 0.251(2) 0.5805(14) 0.052(6) Uiso 1 1 d .
C21 C 2.48856(18) 0.32010(18) 0.67292(14) 0.0491(5) Uani 1 1 d .
H21 H 2.593(3) 0.279(2) 0.6622(14) 0.058(6) Uiso 1 1 d .
C22 C 2.44593(18) 0.40051(18) 0.74030(15) 0.0502(5) Uani 1 1 d .
H22 H 2.523(3) 0.416(2) 0.7787(16) 0.075(7) Uiso 1 1 d .
C23 C 2.28961(17) 0.46119(17) 0.75767(13) 0.0432(4) Uani 1 1 d .
H23 H 2.258(2) 0.520(2) 0.8013(14) 0.048(5) Uiso 1 1 d .
C24 C 1.90732(14) 0.41084(12) 0.79720(9) 0.0259(2) Uani 1 1 d .
C25 C 2.01797(16) 0.33698(14) 0.87214(10) 0.0309(3) Uani 1 1 d .
H25B H 2.119(2) 0.3539(17) 0.8652(12) 0.038(5) Uiso 1 1 d .
H25A H 1.972(3) 0.375(2) 0.9267(15) 0.060(6) Uiso 1 1 d .
C26 C 2.05320(17) 0.18971(14) 0.88307(10) 0.0322(3) Uani 1 1 d .
C27 C 2.1113(3) 0.12967(19) 0.79601(13) 0.0644(6) Uani 1 1 d .
H27A H 2.1448 0.0347 0.8046 0.097 Uiso 1 1 calc R
H27B H 2.1997 0.1547 0.7750 0.097 Uiso 1 1 calc R
H27C H 2.0267 0.1610 0.7525 0.097 Uiso 1 1 calc R
C28 C 2.18321(19) 0.13371(16) 0.95127(11) 0.0409(3) Uani 1 1 d .
H28A H 2.1492 0.1748 1.0067 0.061 Uiso 1 1 calc R
H28B H 2.2769 0.1507 0.9301 0.061 Uiso 1 1 calc R
H28C H 2.2071 0.0397 0.9608 0.061 Uiso 1 1 calc R
C29 C 1.9109(3) 0.1588(2) 0.91583(17) 0.0700(7) Uani 1 1 d .
H29A H 1.8248 0.1977 0.8738 0.105 Uiso 1 1 calc R
H29B H 1.8796 0.1945 0.9732 0.105 Uiso 1 1 calc R
H29C H 1.9365 0.0643 0.9216 0.105 Uiso 1 1 calc R
C30 C 1.97717(15) 0.61929(13) 0.81210(10) 0.0308(3) Uani 1 1 d .

loop_
_atom_site_aniso_label
_atom_site_aniso_U_11
_atom_site_aniso_U_22
_atom_site_aniso_U_33
_atom_site_aniso_U_23
_atom_site_aniso_U_13
_atom_site_aniso_U_12
Fe1 0.01822(8) 0.02226(9) 0.02852(10) -0.00451(7) -0.00009(6) -0.00738(6)
O1 0.0387(6) 0.0541(7) 0.0538(8) -0.0260(6) -0.0087(5) -0.0114(5)
O2 0.0254(4) 0.0400(6) 0.0485(7) 0.0107(5) -0.0081(4) -0.0169(4)
N1 0.0214(4) 0.0226(5) 0.0285(6) -0.0040(4) -0.0003(4) -0.0071(4)
N2 0.0258(5) 0.0251(5) 0.0273(6) -0.0036(4) 0.0026(4) -0.0087(4)
N3 0.0206(5) 0.0274(5) 0.0411(7) -0.0022(5) 0.0024(4) -0.0094(4)
C1 0.0282(6) 0.0445(9) 0.0475(9) -0.0070(7) -0.0125(6) -0.0026(6)
C2 0.0232(5) 0.0308(6) 0.0302(7) -0.0005(5) -0.0023(5) -0.0098(5)
C3 0.0286(6) 0.0358(7) 0.0302(7) -0.0038(5) -0.0038(5) -0.0150(5)
C4 0.0341(6) 0.0316(7) 0.0261(7) -0.0041(5) 0.0005(5) -0.0164(5)
C5 0.0473(9) 0.0450(9) 0.0410(9) -0.0178(7) 0.0008(7) -0.0190(7)
C6 0.0212(5) 0.0218(5) 0.0309(7) -0.0027(5) -0.0026(5) -0.0046(4)
C7 0.0224(5) 0.0263(6) 0.0355(7) -0.0044(5) 0.0013(5) -0.0062(5)
C8 0.0309(6) 0.0325(7) 0.0379(8) -0.0088(6) 0.0053(6) -0.0062(6)
C9 0.0411(8) 0.0256(7) 0.0468(9) -0.0118(6) 0.0027(7) -0.0072(6)
C10 0.0425(8) 0.0233(6) 0.0448(9) -0.0042(6) 0.0020(7) -0.0115(6)
C11 0.0303(6) 0.0249(6) 0.0325(7) -0.0020(5) -0.0001(5) -0.0080(5)
C12 0.0342(7) 0.0333(7) 0.0424(9) -0.0078(6) 0.0113(6) -0.0142(6)
C13 0.0542(10) 0.0461(10) 0.0528(11) 0.0085(8) 0.0043(8) -0.0213(8)
C14 0.0365(8) 0.0576(11) 0.0661(12) -0.0117(9) 0.0145(8) -0.0239(8)
C15 0.0489(8) 0.0311(7) 0.0385(8) -0.0046(6) 0.0107(7) -0.0192(6)
C16 0.0924(18) 0.0825(17) 0.0444(12) 0.0140(11) 0.0088(12) -0.0187(14)
C17 0.0646(13) 0.1025(19) 0.0716(15) -0.0291(14) 0.0293(11) -0.0535(14)
C18 0.0334(7) 0.0292(7) 0.0304(7) -0.0057(5) 0.0067(5) -0.0067(5)
C19 0.0261(6) 0.0269(6) 0.0351(7) 0.0025(5) 0.0067(5) -0.0060(5)
C20 0.0319(7) 0.0398(8) 0.0453(10) 0.0015(7) 0.0124(7) 0.0004(6)
C21 0.0223(6) 0.0446(9) 0.0696(13) 0.0126(8) 0.0096(7) -0.0019(6)
C22 0.0221(6) 0.0461(9) 0.0821(14) -0.0007(9) -0.0024(7) -0.0120(6)
C23 0.0221(6) 0.0421(8) 0.0673(12) -0.0135(8) -0.0027(7) -0.0114(6)
C24 0.0207(5) 0.0252(6) 0.0307(7) -0.0018(5) -0.0009(5) -0.0066(4)
C25 0.0288(6) 0.0289(6) 0.0347(8) 0.0000(5) -0.0071(5) -0.0095(5)
C26 0.0358(7) 0.0282(6) 0.0312(7) 0.0031(5) -0.0034(5) -0.0102(5)
C27 0.0987(17) 0.0367(9) 0.0417(10) -0.0103(8) -0.0106(10) -0.0011(10)
C28 0.0390(8) 0.0352(8) 0.0398(9) 0.0037(6) -0.0054(6) -0.0027(6)
C29 0.0552(11) 0.0730(14) 0.0886(17) 0.0426(13) -0.0192(11) -0.0390(11)
C30 0.0223(5) 0.0290(6) 0.0401(8) -0.0069(6) -0.0033(5) -0.0067(5)

loop_
_atom_type_symbol
_atom_type_description
_atom_type_scat_dispersion_real
_atom_type_scat_dispersion_imag
_atom_type_scat_source
C C 0.0033 0.0016 'International Tables Vol C Tables 4.2.6.8 and 6.1.1.4'
H H 0.0000 0.0000 'International Tables Vol C Tables 4.2.6.8 and 6.1.1.4'
N N 0.0061 0.0033 'International Tables Vol C Tables 4.2.6.8 and 6.1.1.4'
O O 0.0106 0.0060 'International Tables Vol C Tables 4.2.6.8 and 6.1.1.4'
Fe Fe 0.3463 0.8444 'International Tables Vol C Tables 4.2.6.8 and 6.1.1.4'

loop_
_geom_angle_atom_site_label_1
_geom_angle_atom_site_label_2
_geom_angle_atom_site_label_3
_geom_angle
C30 Fe1 C24 90.79(6)
C30 Fe1 N2 173.07(5)
C24 Fe1 N2 92.96(5)
C30 Fe1 N1 92.82(5)
C24 Fe1 N1 101.21(5)
N2 Fe1 N1 92.16(5)
C30 Fe1 N3 91.77(6)
C24 Fe1 N3 96.04(5)
N2 Fe1 N3 82.05(5)
N1 Fe1 N3 162.07(5)
C2 N1 C6 116.82(11)
C2 N1 Fe1 125.97(9)
C6 N1 Fe1 117.11(8)
C4 N2 C18 117.02(12)
C4 N2 Fe1 125.87(9)
C18 N2 Fe1 115.73(9)
C19 N3 C23 117.04(12)
C19 N3 Fe1 116.12(9)
C23 N3 Fe1 126.68(11)
N1 C2 C3 122.82(12)
N1 C2 C1 120.65(12)
C3 C2 C1 116.52(12)
C4 C3 C2 126.79(12)
N2 C4 C3 122.50(12)
N2 C4 C5 120.26(13)
C3 C4 C5 117.20(13)
C11 C6 C7 121.14(12)
C11 C6 N1 118.51(12)
C7 C6 N1 120.30(11)
C8 C7 C6 118.13(13)
C8 C7 C12 119.47(13)
C6 C7 C12 122.38(12)
C9 C8 C7 121.39(14)
C10 C9 C8 119.81(14)
C9 C10 C11 121.24(14)
C10 C11 C6 118.28(13)
C10 C11 C15 119.66(13)
C6 C11 C15 122.06(12)
C7 C12 C13 111.09(13)
C7 C12 C14 111.98(13)
C13 C12 C14 109.96(15)
C11 C15 C17 112.14(15)
C11 C15 C16 111.66(15)
C17 C15 C16 111.05(18)
N2 C18 C19 109.25(11)
N3 C19 C20 122.21(15)
N3 C19 C18 115.21(11)
C20 C19 C18 122.58(15)
C21 C20 C19 119.44(17)
C22 C21 C20 118.93(15)
C21 C22 C23 119.23(17)
N3 C23 C22 123.13(17)
O2 C24 C25 121.16(12)
O2 C24 Fe1 116.81(10)
C25 C24 Fe1 122.02(9)
C24 C25 C26 116.35(11)
C29 C26 C27 111.20(18)
C29 C26 C28 108.61(14)
C27 C26 C28 108.69(14)
C29 C26 C25 111.31(14)
C27 C26 C25 109.53(13)
C28 C26 C25 107.38(12)
O1 C30 Fe1 175.21(13)

loop_
_geom_bond_atom_site_label_1
_geom_bond_atom_site_label_2
_geom_bond_distance
Fe1 C30 1.7544(14)
Fe1 C24 1.9076(13)
Fe1 N2 1.9259(11)
Fe1 N1 1.9382(11)
Fe1 N3 1.9707(11)
O1 C30 1.1541(18)
O2 C24 1.2107(15)
N1 C2 1.3322(16)
N1 C6 1.4445(16)
N2 C4 1.3312(17)
N2 C18 1.4593(17)
N3 C19 1.3427(19)
N3 C23 1.3547(19)
C1 C2 1.5148(19)
C2 C3 1.3960(19)
C3 C4 1.385(2)
C4 C5 1.5132(19)
C6 C11 1.4030(18)
C6 C7 1.4023(19)
C7 C8 1.3962(19)
C7 C12 1.5189(19)
C8 C9 1.378(2)
C9 C10 1.378(2)
C10 C11 1.396(2)
C11 C15 1.516(2)
C12 C13 1.526(3)
C12 C14 1.531(2)
C15 C17 1.518(3)
C15 C16 1.522(3)
C18 C19 1.486(2)
C19 C20 1.392(2)
C20 C21 1.374(3)
C21 C22 1.364(3)
C22 C23 1.377(2)
C24 C25 1.5280(19)
C25 C26 1.534(2)
C26 C29 1.518(2)
C26 C27 1.526(2)
C26 C28 1.525(2)
